data_1525200
loop_
_publ_author_name
'Savelsberg, G.'
'Schaefer, H.'

_publ_section_title
;
 Zur Kenntnis von Na2 Cu4 S3 und K Cu3 Te2
;
_journal_name_full 'Materials Research Bulletin'
_journal_page_first 1291
_journal_page_last 1297
_journal_volume 16
_journal_year 1981
_chemical_formula_sum 'Cu4 Na2 S3'
_chemical_name_systematic 'Na2 Cu4 S3'
_space_group_IT_number 12
_symmetry_space_group_name_Hall '-C 2y'
_symmetry_space_group_name_H-M 'C 1 2/m 1'
_cell_angle_alpha 90
_cell_angle_beta 107.6
_cell_angle_gamma 90
_cell_formula_units_Z 4
_cell_length_a 15.63
_cell_length_b 3.86
_cell_length_c 10.33
_cell_volume 594.055
_citation_journal_id_ASTM MRBUAC
_cod_data_source_file Savelsberg_MRBUAC_1981_511.cif
_cod_data_source_block Cu4Na2S3
_cod_original_cell_volume 594.0546
_cod_database_code 1525200

loop_
_symmetry_equiv_pos_as_xyz
x,y,z
-x,y,-z
-x,-y,-z
x,-y,z
x+1/2,y+1/2,z
-x+1/2,y+1/2,-z
-x+1/2,-y+1/2,-z
x+1/2,-y+1/2,z

loop_
_atom_site_label
_atom_site_type_symbol
_atom_site_fract_x
_atom_site_fract_y
_atom_site_fract_z
_atom_site_occupancy
_atom_site_U_iso_or_equiv
S1 S-2 0.3351 0 0.3833 1 0.0
Cu1 Cu+1 0.523 0 0.6365 1 0.0
Na1 Na+1 0.8316 0 0.1542 1 0.0
Cu4 Cu+1 0.5085 0 0.8784 1 0.0
Cu3 Cu+1 0.0969 0 0.5141 1 0.0
Na2 Na+1 0.688 0 0.3474 1 0.0
Cu2 Cu+1 0.9017 0 0.8938 1 0.0
S3 S-2 0.6449 0 0.0432 1 0.0
S2 S-2 0.9686 0 0.7182 1 0.0
